data_4300369
_journal_name_full 'Inorganic Chemistry'
_journal_paper_doi 10.1021/ic050841c
_journal_year 2006
_chemical_formula_moiety '2(C60 H52 N4 Ni O2), 3(C H Cl3), C H4 O'
_chemical_formula_sum 'C124 H111 Cl9 N8 Ni2 O5'
_chemical_formula_weight 2229.68
_space_group_IT_number 2
_space_group_name_Hall '-P 1'
_space_group_name_H-M_alt 'P -1'
_symmetry_cell_setting triclinic
_symmetry_space_group_name_Hall '-P 1'
_symmetry_space_group_name_H-M 'P -1'
_cell_angle_alpha 70.580(5)
_cell_angle_beta 73.315(5)
_cell_angle_gamma 88.440(6)
_cell_formula_units_Z 2
_cell_length_a 14.932(2)
_cell_length_b 17.009(2)
_cell_length_c 22.907(3)
_cell_measurement_temperature 105
_cell_volume 5240.9(12)
_diffrn_ambient_temperature 105
_exptl_crystal_density_diffrn 1.413
_cod_depositor_comments
;
The following automatic conversions were performed:
'_symmetry_cell_setting' value 'Triclinic' changed to 'triclinic'
according to '/home/saulius/struct/CIF-dictionaries/cif_core.dic'
dictionary named 'cif_core.dic' version 2.4.1 from 2010-06-29.

Automatic conversion script
Id: cif_fix_enum 1527 2010-12-29 10:47:43Z saulius 
;
_cod_database_code 4300369

loop_
_symmetry_equiv_pos_as_xyz
'x, y, z'
'-x, -y, -z'

loop_
_atom_site_label
_atom_site_type_symbol
_atom_site_fract_x
_atom_site_fract_y
_atom_site_fract_z
_atom_site_U_iso_or_equiv
_atom_site_adp_type
_atom_site_occupancy
_atom_site_symmetry_multiplicity
_atom_site_calc_flag
_atom_site_refinement_flags
_atom_site_disorder_assembly
_atom_site_disorder_group
Ni1A Ni 0.62202(3) 0.73215(3) 0.49781(2) 0.01476(12) Uani 1 1 d . . .
O1A O 0.82410(19) 0.77677(17) 0.39461(14) 0.0231(6) Uani 1 1 d . . .
O2A O 0.5813(2) 0.89730(18) 0.51346(15) 0.0270(7) Uani 1 1 d . . .
N21A N 0.6675(2) 0.80917(19) 0.41547(15) 0.0147(7) Uani 1 1 d . . .
N22A N 0.5051(2) 0.7226(2) 0.48587(16) 0.0161(7) Uani 1 1 d . . .
N23A N 0.6075(2) 0.62908(19) 0.56388(15) 0.0154(7) Uani 1 1 d . . .
N24A N 0.7130(2) 0.76929(19) 0.52488(15) 0.0156(7) Uani 1 1 d . . .
C1A C 0.7622(3) 0.8204(2) 0.37891(19) 0.0158(8) Uani 1 1 d . . .
C2A C 0.7715(3) 0.8907(2) 0.31797(19) 0.0181(8) Uani 1 1 d . . .
C3A C 0.6862(3) 0.9165(2) 0.31740(19) 0.0171(8) Uani 1 1 d . . .
C4A C 0.6183(3) 0.8620(2) 0.37916(18) 0.0155(8) Uani 1 1 d . . .
C5A C 0.5215(3) 0.8579(2) 0.39782(19) 0.0152(8) Uani 1 1 d . . .
C6A C 0.4672(3) 0.7887(2) 0.45010(19) 0.0168(8) Uani 1 1 d . . .
C7A C 0.3652(3) 0.7726(3) 0.4730(2) 0.0190(9) Uani 1 1 d . . .
C8A C 0.3446(3) 0.6961(3) 0.5197(2) 0.0188(9) Uani 1 1 d . . .
C9A C 0.4332(3) 0.6634(2) 0.52799(19) 0.0173(8) Uani 1 1 d . . .
C10A C 0.4494(3) 0.5872(2) 0.56924(19) 0.0179(8) Uani 1 1 d . . .
C11A C 0.5388(3) 0.5684(2) 0.58022(19) 0.0170(8) Uani 1 1 d . . .
C12A C 0.5723(3) 0.4867(2) 0.60715(19) 0.0187(9) Uani 1 1 d . . .
C13A C 0.6630(3) 0.5014(2) 0.60542(19) 0.0178(8) Uani 1 1 d . . .
C14A C 0.6855(3) 0.5907(2) 0.58004(19) 0.0176(8) Uani 1 1 d . . .
C15A C 0.7672(3) 0.6362(2) 0.57367(19) 0.0173(8) Uani 1 1 d . . .
C16A C 0.7775(3) 0.7236(2) 0.55158(19) 0.0175(8) Uani 1 1 d . . .
C17A C 0.8396(3) 0.7804(3) 0.5596(2) 0.0192(9) Uani 1 1 d . . .
C18A C 0.8094(3) 0.8591(3) 0.5382(2) 0.0218(9) Uani 1 1 d . . .
C19A C 0.7313(3) 0.8506(2) 0.5162(2) 0.0179(8) Uani 1 1 d . . .
C20A C 0.6675(3) 0.9136(2) 0.4942(2) 0.0194(9) Uani 1 1 d . . .
C21A C 0.8619(3) 0.9258(3) 0.2660(2) 0.0246(9) Uani 1 1 d . . .
H21A H 0.8836 0.8863 0.2423 0.030 Uiso 1 1 calc R . .
H21B H 0.9105 0.9336 0.2857 0.030 Uiso 1 1 calc R . .
C22A C 0.8476(3) 1.0098(3) 0.2189(2) 0.0272(10) Uani 1 1 d . . .
H22A H 0.8467 1.0537 0.2385 0.033 Uiso 1 1 calc R . .
H22B H 0.9007 1.0249 0.1786 0.033 Uiso 1 1 calc R . .
C23A C 0.7564(3) 1.0061(3) 0.2026(2) 0.0252(10) Uani 1 1 d . . .
H23A H 0.7578 0.9623 0.1828 0.030 Uiso 1 1 calc R . .
H23B H 0.7511 1.0603 0.1703 0.030 Uiso 1 1 calc R . .
C24A C 0.6702(3) 0.9873(3) 0.2621(2) 0.0235(9) Uani 1 1 d . . .
H24A H 0.6578 1.0377 0.2748 0.028 Uiso 1 1 calc R . .
H24B H 0.6147 0.9722 0.2515 0.028 Uiso 1 1 calc R . .
C25A C 0.2914(3) 0.8291(3) 0.4530(2) 0.0223(9) Uani 1 1 d . . .
H25A H 0.2870 0.8278 0.4110 0.027 Uiso 1 1 calc R . .
H25B H 0.3097 0.8873 0.4472 0.027 Uiso 1 1 calc R . .
C26A C 0.1965(3) 0.8012(3) 0.5038(2) 0.0320(11) Uani 1 1 d . . .
H26A H 0.1959 0.8173 0.5417 0.038 Uiso 1 1 calc R . .
H26B H 0.1471 0.8302 0.4857 0.038 Uiso 1 1 calc R . .
C27A C 0.1753(3) 0.7081(3) 0.5256(2) 0.0321(11) Uani 1 1 d . . .
H27A H 0.1756 0.6922 0.4877 0.039 Uiso 1 1 calc R . .
H27B H 0.1116 0.6930 0.5568 0.039 Uiso 1 1 calc R . .
C28A C 0.2462(3) 0.6588(3) 0.5575(2) 0.0296(10) Uani 1 1 d . . .
H28A H 0.2320 0.6594 0.6023 0.036 Uiso 1 1 calc R . .
H28B H 0.2408 0.5999 0.5597 0.036 Uiso 1 1 calc R . .
C29A C 0.5256(3) 0.4009(2) 0.6257(2) 0.0229(9) Uani 1 1 d . . .
H29A H 0.5137 0.3939 0.5873 0.028 Uiso 1 1 calc R . .
H29B H 0.4644 0.3950 0.6590 0.028 Uiso 1 1 calc R . .
C30A C 0.5868(3) 0.3334(3) 0.6521(3) 0.0405(13) Uani 1 1 d . . .
H30A H 0.5766 0.3251 0.6984 0.049 Uiso 1 1 calc R . .
H30B H 0.5666 0.2802 0.6492 0.049 Uiso 1 1 calc R . .
C31A C 0.6884(4) 0.3527(3) 0.6176(3) 0.0460(14) Uani 1 1 d . . .
H31A H 0.6993 0.3605 0.5713 0.055 Uiso 1 1 calc R . .
H31B H 0.7231 0.3050 0.6359 0.055 Uiso 1 1 calc R . .
C32A C 0.7256(3) 0.4313(3) 0.6235(2) 0.0262(10) Uani 1 1 d . . .
H32A H 0.7269 0.4202 0.6685 0.031 Uiso 1 1 calc R . .
H32B H 0.7904 0.4478 0.5943 0.031 Uiso 1 1 calc R . .
C33A C 0.9174(3) 0.7625(3) 0.5904(2) 0.0266(10) Uani 1 1 d . . .
H33A H 0.9664 0.7349 0.5665 0.032 Uiso 1 1 calc R . .
H33B H 0.8926 0.7239 0.6356 0.032 Uiso 1 1 calc R . .
C34A C 0.9602(4) 0.8428(4) 0.5902(3) 0.0506(16) Uani 1 1 d . . .
H34A H 0.9868 0.8281 0.6271 0.061 Uiso 1 1 calc R . .
H34B H 1.0132 0.8643 0.5501 0.061 Uiso 1 1 calc R . .
C35A C 0.9000(5) 0.9112(3) 0.5942(4) 0.066(2) Uani 1 1 d . . .
H35A H 0.9393 0.9607 0.5886 0.079 Uiso 1 1 calc R . .
H35B H 0.8547 0.8947 0.6381 0.079 Uiso 1 1 calc R . .
C36A C 0.8471(3) 0.9357(3) 0.5456(2) 0.0260(10) Uani 1 1 d . . .
H36A H 0.8889 0.9714 0.5033 0.031 Uiso 1 1 calc R . .
H36B H 0.7944 0.9684 0.5595 0.031 Uiso 1 1 calc R . .
C37A C 0.4737(3) 0.9277(2) 0.36148(19) 0.0181(8) Uani 1 1 d . . .
C38A C 0.4703(3) 1.0026(2) 0.3736(2) 0.0214(9) Uani 1 1 d . . .
H38A H 0.4974 1.0083 0.4049 0.026 Uiso 1 1 calc R . .
C39A C 0.4277(3) 1.0699(3) 0.3404(2) 0.0287(10) Uani 1 1 d . . .
H39A H 0.4251 1.1207 0.3493 0.034 Uiso 1 1 calc R . .
C40A C 0.3892(3) 1.0616(3) 0.2941(2) 0.0307(11) Uani 1 1 d . . .
H40A H 0.3600 1.1070 0.2714 0.037 Uiso 1 1 calc R . .
C41A C 0.3930(3) 0.9874(3) 0.2809(2) 0.0277(10) Uani 1 1 d . . .
H41A H 0.3672 0.9822 0.2488 0.033 Uiso 1 1 calc R . .
C42A C 0.4349(3) 0.9205(3) 0.3149(2) 0.0215(9) Uani 1 1 d . . .
H42A H 0.4369 0.8695 0.3062 0.026 Uiso 1 1 calc R . .
C43A C 0.3728(3) 0.5182(2) 0.6024(2) 0.0200(9) Uani 1 1 d . . .
C44A C 0.3449(3) 0.4775(3) 0.5660(2) 0.0254(10) Uani 1 1 d . . .
H44A H 0.3725 0.4956 0.5204 0.030 Uiso 1 1 calc R . .
C45A C 0.2772(3) 0.4108(3) 0.5958(2) 0.0293(10) Uani 1 1 d . . .
H45A H 0.2585 0.3833 0.5708 0.035 Uiso 1 1 calc R . .
C46A C 0.2371(3) 0.3849(3) 0.6620(2) 0.0338(11) Uani 1 1 d . . .
H46A H 0.1914 0.3388 0.6826 0.041 Uiso 1 1 calc R . .
C47A C 0.2630(3) 0.4254(3) 0.6988(2) 0.0305(11) Uani 1 1 d . . .
H47A H 0.2344 0.4076 0.7443 0.037 Uiso 1 1 calc R . .
C48A C 0.3309(3) 0.4921(3) 0.6689(2) 0.0248(9) Uani 1 1 d . . .
H48A H 0.3487 0.5199 0.6941 0.030 Uiso 1 1 calc R . .
C49A C 0.8462(3) 0.5898(2) 0.5939(2) 0.0201(9) Uani 1 1 d . . .
C50A C 0.8426(3) 0.5533(3) 0.6584(2) 0.0259(10) Uani 1 1 d . . .
H50A H 0.7885 0.5568 0.6913 0.031 Uiso 1 1 calc R . .
C51A C 0.9176(3) 0.5116(3) 0.6753(3) 0.0328(11) Uani 1 1 d . . .
H51A H 0.9146 0.4863 0.7196 0.039 Uiso 1 1 calc R . .
C52A C 0.9965(3) 0.5068(3) 0.6274(3) 0.0366(12) Uani 1 1 d . . .
H52A H 1.0479 0.4785 0.6389 0.044 Uiso 1 1 calc R . .
C53A C 1.0010(3) 0.5432(3) 0.5629(3) 0.0328(11) Uani 1 1 d . . .
H53A H 1.0550 0.5390 0.5302 0.039 Uiso 1 1 calc R . .
C54A C 0.9263(3) 0.5861(3) 0.5457(2) 0.0265(10) Uani 1 1 d . . .
H54A H 0.9301 0.6125 0.5014 0.032 Uiso 1 1 calc R . .
C55A C 0.7072(3) 0.9983(3) 0.4477(2) 0.0262(10) Uani 1 1 d . . .
C56A C 0.7982(3) 1.0106(3) 0.4071(2) 0.0345(11) Uani 1 1 d . . .
H56A H 0.8379 0.9657 0.4101 0.041 Uiso 1 1 calc R . .
C57A C 0.8310(4) 1.0901(4) 0.3614(3) 0.0473(15) Uani 1 1 d . . .
H57A H 0.8931 1.0996 0.3329 0.057 Uiso 1 1 calc R . .
C58A C 0.7722(5) 1.1542(4) 0.3582(3) 0.0558(17) Uani 1 1 d . . .
H58A H 0.7949 1.2080 0.3271 0.067 Uiso 1 1 calc R . .
C59A C 0.6814(5) 1.1432(3) 0.3986(3) 0.0490(15) Uani 1 1 d . . .
H59A H 0.6427 1.1887 0.3958 0.059 Uiso 1 1 calc R . .
C60A C 0.6479(4) 1.0649(3) 0.4431(2) 0.0349(11) Uani 1 1 d . . .
H60A H 0.5851 1.0558 0.4706 0.042 Uiso 1 1 calc R . .
Ni1B Ni 0.29530(3) 0.38464(3) 0.92493(2) 0.01405(12) Uani 1 1 d . . .
O1B O 0.21808(19) 0.20975(16) 0.93383(13) 0.0197(6) Uani 1 1 d . . .
O2B O 0.1144(2) 0.42574(18) 1.01147(14) 0.0243(7) Uani 1 1 d . A .
N21B N 0.1939(2) 0.35205(19) 0.90470(16) 0.0153(7) Uani 1 1 d . . .
N22B N 0.3105(2) 0.48743(19) 0.85818(16) 0.0157(7) Uani 1 1 d . . .
N23B N 0.4186(2) 0.38796(19) 0.92765(16) 0.0158(7) Uani 1 1 d . A .
N24B N 0.2566(2) 0.30619(19) 1.00808(15) 0.0157(7) Uani 1 1 d . A .
C1B C 0.1757(3) 0.2692(2) 0.91077(19) 0.0170(8) Uani 1 1 d . . .
C2B C 0.0998(3) 0.2672(2) 0.88154(19) 0.0177(8) Uani 1 1 d . . .
C3B C 0.0772(3) 0.3458(2) 0.85717(19) 0.0179(8) Uani 1 1 d . . .
C4B C 0.1390(3) 0.4007(2) 0.87012(18) 0.0148(8) Uani 1 1 d . . .
C5B C 0.1522(3) 0.4873(2) 0.84645(19) 0.0168(8) Uani 1 1 d . . .
C6B C 0.2361(3) 0.5288(2) 0.84374(19) 0.0170(8) Uani 1 1 d . . .
C7B C 0.2609(3) 0.6187(2) 0.82073(19) 0.0191(9) Uani 1 1 d . . .
C8B C 0.3522(3) 0.6292(2) 0.8166(2) 0.0215(9) Uani 1 1 d . . .
C9B C 0.3854(3) 0.5459(2) 0.83915(19) 0.0177(8) Uani 1 1 d . . .
C10B C 0.4736(3) 0.5232(2) 0.8429(2) 0.0190(9) Uani 1 1 d . . .
C11B C 0.4894(3) 0.4409(2) 0.8795(2) 0.0190(9) Uani 1 1 d . A .
C12B C 0.5765(3) 0.4009(3) 0.8750(2) 0.0210(9) Uani 1 1 d . . .
C13B C 0.5571(3) 0.3242(3) 0.9222(2) 0.0192(9) Uani 1 1 d . A .
C14B C 0.4584(3) 0.3160(2) 0.9568(2) 0.0177(8) Uani 1 1 d . . .
C15B C 0.4068(3) 0.2510(2) 1.01148(19) 0.0167(8) Uani 1 1 d . A .
C16B C 0.3092(3) 0.2479(2) 1.03929(19) 0.0163(8) Uani 1 1 d . . .
C17B C 0.2476(3) 0.1944(3) 1.10027(19) 0.0189(9) Uani 1 1 d . A .
C18B C 0.1591(3) 0.2223(2) 1.10413(19) 0.0171(8) Uani 1 1 d . . .
C19B C 0.1677(3) 0.2917(2) 1.04650(19) 0.0171(8) Uani 1 1 d . A .
C20B C 0.0964(3) 0.3499(3) 1.02844(19) 0.0186(9) Uani 1 1 d . . .
C21B C 0.0594(3) 0.1898(3) 0.8777(2) 0.0250(10) Uani 1 1 d . . .
H21C H 0.0429 0.1454 0.9208 0.030 Uiso 1 1 calc R . .
H21D H 0.1063 0.1693 0.8468 0.030 Uiso 1 1 calc R . .
C22B C -0.0282(3) 0.2103(3) 0.8553(2) 0.0271(10) Uani 1 1 d . . .
H22C H -0.0447 0.1651 0.8410 0.033 Uiso 1 1 calc R . .
H22D H -0.0814 0.2128 0.8921 0.033 Uiso 1 1 calc R . .
C23B C -0.0131(3) 0.2933(3) 0.7998(2) 0.0249(10) Uani 1 1 d . . .
H23C H -0.0698 0.3025 0.7849 0.030 Uiso 1 1 calc R . .
H23D H 0.0400 0.2906 0.7630 0.030 Uiso 1 1 calc R . .
C24B C 0.0073(3) 0.3679(3) 0.8192(2) 0.0224(9) Uani 1 1 d . . .
H24C H 0.0327 0.4174 0.7799 0.027 Uiso 1 1 calc R . .
H24D H -0.0515 0.3821 0.8459 0.027 Uiso 1 1 calc R . .
C25B C 0.1977(3) 0.6890(2) 0.8100(2) 0.0250(10) Uani 1 1 d . . .
H25C H 0.1370 0.6729 0.8444 0.030 Uiso 1 1 calc R . .
H25D H 0.1855 0.6999 0.7678 0.030 Uiso 1 1 calc R . .
C26B C 0.2430(3) 0.7683(3) 0.8105(3) 0.0341(11) Uani 1 1 d . . .
H26C H 0.2092 0.8169 0.7924 0.041 Uiso 1 1 calc R . .
H26D H 0.2374 0.7632 0.8558 0.041 Uiso 1 1 calc R . .
C27B C 0.3452(3) 0.7831(3) 0.7715(2) 0.0322(11) Uani 1 1 d . . .
H27C H 0.3708 0.8369 0.7702 0.039 Uiso 1 1 calc R . .
H27D H 0.3511 0.7870 0.7264 0.039 Uiso 1 1 calc R . .
C28B C 0.4018(3) 0.7131(3) 0.8003(2) 0.0305(11) Uani 1 1 d . . .
H28C H 0.4645 0.7174 0.7689 0.037 Uiso 1 1 calc R . .
H28D H 0.4107 0.7187 0.8400 0.037 Uiso 1 1 calc R . .
C29B C 0.6694(3) 0.4306(3) 0.8237(2) 0.0325(11) Uani 1 1 d . A 1
H29C H 0.7065 0.4664 0.8361 0.039 Uiso 1 1 calc R A 1
H29D H 0.6594 0.4639 0.7818 0.039 Uiso 1 1 calc R A 1
C30B C 0.7226(6) 0.3532(5) 0.8172(4) 0.037(3) Uiso 0.652(14) 1 d P A 1
H30C H 0.6895 0.3210 0.7998 0.044 Uiso 0.652(14) 1 calc PR A 1
H30D H 0.7867 0.3709 0.7873 0.044 Uiso 0.652(14) 1 calc PR A 1
C31B C 0.7269(6) 0.2999(5) 0.8840(4) 0.036(2) Uiso 0.652(14) 1 d P A 1
H31C H 0.7533 0.3348 0.9030 0.043 Uiso 0.652(14) 1 calc PR A 1
H31D H 0.7693 0.2549 0.8801 0.043 Uiso 0.652(14) 1 calc PR A 1
C32B C 0.6298(3) 0.2606(3) 0.9295(2) 0.0268(10) Uani 1 1 d . A 1
H32C H 0.6122 0.2121 0.9193 0.032 Uiso 1 1 calc R A 1
H32D H 0.6319 0.2403 0.9749 0.032 Uiso 1 1 calc R A 1
C30' C 0.7465(9) 0.3723(8) 0.8446(7) 0.028(4) Uiso 0.348(14) 1 d P A 2
C31' C 0.7119(9) 0.2802(8) 0.8667(7) 0.022(4) Uiso 0.348(14) 1 d P A 2
C33B C 0.2696(3) 0.1263(3) 1.1554(2) 0.0246(10) Uani 1 1 d . . .
H33C H 0.3013 0.0824 1.1394 0.030 Uiso 1 1 calc R A .
H33D H 0.3128 0.1500 1.1720 0.030 Uiso 1 1 calc R . .
C34B C 0.1813(3) 0.0881(4) 1.2095(3) 0.0486(15) Uani 1 1 d . A .
H34C H 0.1595 0.0385 1.2025 0.058 Uiso 1 1 calc R . .
H34D H 0.1986 0.0675 1.2504 0.058 Uiso 1 1 calc R . .
C35B C 0.1050(4) 0.1362(6) 1.2194(3) 0.100(3) Uani 1 1 d . . .
H35C H 0.1194 0.1742 1.2407 0.121 Uiso 1 1 calc R A .
H35D H 0.0506 0.0980 1.2505 0.121 Uiso 1 1 calc R . .
C36B C 0.0749(3) 0.1880(3) 1.1627(2) 0.0234(9) Uani 1 1 d . A .
H36C H 0.0405 0.2347 1.1728 0.028 Uiso 1 1 calc R . .
H36D H 0.0320 0.1534 1.1535 0.028 Uiso 1 1 calc R . .
C37B C 0.0833(3) 0.5379(2) 0.81627(19) 0.0172(8) Uani 1 1 d . . .
C38B C 0.1078(3) 0.5829(3) 0.7498(2) 0.0228(9) Uani 1 1 d . . .
H38B H 0.1689 0.5807 0.7230 0.027 Uiso 1 1 calc R . .
C39B C 0.0440(3) 0.6307(3) 0.7227(2) 0.0252(10) Uani 1 1 d . . .
H39B H 0.0616 0.6616 0.6776 0.030 Uiso 1 1 calc R . .
C40B C -0.0457(3) 0.6335(3) 0.7615(2) 0.0288(10) Uani 1 1 d . . .
H40B H -0.0894 0.6665 0.7429 0.035 Uiso 1 1 calc R . .
C41B C -0.0716(3) 0.5881(3) 0.8272(2) 0.0280(10) Uani 1 1 d . . .
H41B H -0.1334 0.5892 0.8535 0.034 Uiso 1 1 calc R . .
C42B C -0.0074(3) 0.5413(3) 0.8543(2) 0.0216(9) Uani 1 1 d . . .
H42B H -0.0252 0.5109 0.8995 0.026 Uiso 1 1 calc R . .
C43B C 0.5550(3) 0.5869(2) 0.8090(2) 0.0226(9) Uani 1 1 d . . .
C44B C 0.6031(3) 0.6106(3) 0.8451(2) 0.0291(10) Uani 1 1 d . . .
H44B H 0.5862 0.5839 0.8907 0.035 Uiso 1 1 calc R . .
C45B C 0.6760(3) 0.6735(3) 0.8143(3) 0.0397(13) Uani 1 1 d . . .
H45B H 0.7096 0.6891 0.8388 0.048 Uiso 1 1 calc R . .
C46B C 0.6990(3) 0.7127(3) 0.7484(3) 0.0424(14) Uani 1 1 d . . .
H46B H 0.7471 0.7568 0.7274 0.051 Uiso 1 1 calc R . .
C47B C 0.6523(4) 0.6883(3) 0.7122(3) 0.0433(14) Uani 1 1 d . . .
H47B H 0.6694 0.7151 0.6666 0.052 Uiso 1 1 calc R . .
C48B C 0.5809(3) 0.6252(3) 0.7422(2) 0.0315(11) Uani 1 1 d . . .
H48B H 0.5496 0.6081 0.7172 0.038 Uiso 1 1 calc R . .
C49B C 0.4581(3) 0.1822(2) 1.04533(19) 0.0187(9) Uani 1 1 d . . .
C50B C 0.4565(3) 0.1053(3) 1.0369(2) 0.0277(10) Uani 1 1 d . A .
H50B H 0.4245 0.0965 1.0090 0.033 Uiso 1 1 calc R . .
C51B C 0.5024(3) 0.0410(3) 1.0698(2) 0.0323(11) Uani 1 1 d . . .
H51B H 0.5019 -0.0117 1.0639 0.039 Uiso 1 1 calc R A .
C52B C 0.5483(3) 0.0527(3) 1.1105(2) 0.0341(11) Uani 1 1 d . A .
H52B H 0.5794 0.0085 1.1328 0.041 Uiso 1 1 calc R . .
C53B C 0.5487(3) 0.1292(3) 1.1190(2) 0.0354(12) Uani 1 1 d . . .
H53B H 0.5799 0.1373 1.1475 0.042 Uiso 1 1 calc R A .
C54B C 0.5045(3) 0.1943(3) 1.0866(2) 0.0277(10) Uani 1 1 d . A .
H54B H 0.5059 0.2469 1.0924 0.033 Uiso 1 1 calc R . .
C55B C 0.0051(3) 0.3152(3) 1.02961(19) 0.0226(9) Uani 1 1 d . A .
C56B C -0.0085(3) 0.2315(3) 1.0357(2) 0.0256(10) Uani 1 1 d . . .
H56B H 0.0390 0.1947 1.0436 0.031 Uiso 1 1 calc R A .
C57B C -0.0893(3) 0.2016(3) 1.0303(2) 0.0373(12) Uani 1 1 d . A .
H57B H -0.0984 0.1443 1.0357 0.045 Uiso 1 1 calc R . .
C58B C -0.1576(4) 0.2561(4) 1.0168(3) 0.0463(14) Uani 1 1 d . . .
H58B H -0.2128 0.2363 1.0117 0.056 Uiso 1 1 calc R A .
C59B C -0.1452(3) 0.3392(4) 1.0108(3) 0.0462(14) Uani 1 1 d . A .
H59B H -0.1925 0.3760 1.0020 0.055 Uiso 1 1 calc R . .
C60B C -0.0647(3) 0.3692(3) 1.0174(2) 0.0341(12) Uani 1 1 d . . .
H60B H -0.0570 0.4261 1.0136 0.041 Uiso 1 1 calc R A .
Cl1 Cl 0.24584(11) -0.03910(9) 1.07947(8) 0.0574(4) Uani 1 1 d . . .
Cl2 Cl 0.21522(13) 0.00452(10) 0.95462(8) 0.0645(5) Uani 1 1 d . . .
Cl3 Cl 0.06875(10) 0.01861(8) 1.06280(8) 0.0581(4) Uani 1 1 d . . .
Cl4 Cl 0.41793(10) 0.33155(8) 0.80285(6) 0.0413(3) Uani 1 1 d . . .
Cl5 Cl 0.35975(10) 0.20053(9) 0.76503(8) 0.0505(4) Uani 1 1 d . . .
Cl6 Cl 0.50393(10) 0.17477(9) 0.82997(7) 0.0514(4) Uani 1 1 d . . .
Cl7 Cl 1.11082(11) 0.85249(10) 0.26602(8) 0.0580(4) Uani 1 1 d . . .
Cl8 Cl 1.06840(13) 0.69514(14) 0.36847(12) 0.1129(10) Uani 1 1 d . . .
Cl9 Cl 1.04449(19) 0.8515(3) 0.39599(14) 0.1554(14) Uani 1 1 d . . .
O1S O 0.2661(3) 0.4941(2) 1.04718(18) 0.0471(9) Uani 1 1 d . . .
H1S H 0.2393 0.4695 1.0298 0.071 Uiso 1 1 calc R . .
C1S C 0.3527(4) 0.5354(3) 1.0020(3) 0.0404(12) Uani 1 1 d . . .
H1S1 H 0.3800 0.5700 1.0201 0.061 Uiso 1 1 calc R . .
H1S2 H 0.3414 0.5709 0.9616 0.061 Uiso 1 1 calc R . .
H1S3 H 0.3961 0.4937 0.9930 0.061 Uiso 1 1 calc R . .
C2S C 0.1904(3) 0.0281(3) 1.0260(2) 0.0339(11) Uani 1 1 d . . .
H2S H 0.2146 0.0870 1.0152 0.041 Uiso 1 1 calc R . .
C3S C 0.4001(4) 0.2232(3) 0.8231(3) 0.0387(12) Uani 1 1 d . . .
H3S H 0.3511 0.2010 0.8660 0.046 Uiso 1 1 calc R . .
C4S C 1.0371(4) 0.7988(4) 0.3448(3) 0.0457(14) Uani 1 1 d . . .
H4S H 0.9710 0.7981 0.3430 0.055 Uiso 1 1 calc R . .

loop_
_atom_site_aniso_label
_atom_site_aniso_U_11
_atom_site_aniso_U_22
_atom_site_aniso_U_33
_atom_site_aniso_U_23
_atom_site_aniso_U_13
_atom_site_aniso_U_12
Ni1A 0.0130(2) 0.0148(3) 0.0149(3) 0.0000(2) -0.0076(2) 0.00019(19)
O1A 0.0184(15) 0.0226(15) 0.0237(16) -0.0019(13) -0.0065(13) 0.0033(12)
O2A 0.0228(16) 0.0262(16) 0.0334(18) -0.0116(14) -0.0089(14) 0.0064(13)
N21A 0.0146(16) 0.0142(16) 0.0144(17) -0.0012(14) -0.0072(13) 0.0010(13)
N22A 0.0128(16) 0.0173(17) 0.0180(18) -0.0034(15) -0.0071(14) 0.0013(13)
N23A 0.0145(16) 0.0153(17) 0.0130(17) 0.0015(14) -0.0065(13) 0.0017(13)
N24A 0.0162(16) 0.0144(16) 0.0157(17) -0.0025(14) -0.0072(14) 0.0022(13)
C1A 0.017(2) 0.0142(19) 0.017(2) -0.0060(17) -0.0061(16) 0.0007(16)
C2A 0.022(2) 0.015(2) 0.016(2) -0.0057(17) -0.0036(17) -0.0021(16)
C3A 0.023(2) 0.0131(19) 0.015(2) -0.0028(17) -0.0073(17) -0.0007(16)
C4A 0.022(2) 0.0129(19) 0.014(2) -0.0048(16) -0.0087(17) 0.0023(16)
C5A 0.0174(19) 0.0149(19) 0.015(2) -0.0053(17) -0.0082(16) 0.0032(16)
C6A 0.017(2) 0.017(2) 0.018(2) -0.0037(17) -0.0110(17) 0.0053(16)
C7A 0.0145(19) 0.027(2) 0.020(2) -0.0108(19) -0.0087(17) 0.0052(17)
C8A 0.0141(19) 0.024(2) 0.019(2) -0.0064(18) -0.0075(17) 0.0036(17)
C9A 0.0118(19) 0.021(2) 0.017(2) -0.0044(18) -0.0044(16) -0.0011(16)
C10A 0.0154(19) 0.020(2) 0.016(2) -0.0031(18) -0.0054(16) -0.0007(16)
C11A 0.017(2) 0.017(2) 0.014(2) 0.0002(17) -0.0054(16) 0.0000(16)
C12A 0.021(2) 0.017(2) 0.016(2) -0.0027(17) -0.0054(17) 0.0021(16)
C13A 0.021(2) 0.016(2) 0.016(2) -0.0010(17) -0.0093(17) 0.0033(16)
C14A 0.017(2) 0.022(2) 0.014(2) -0.0034(17) -0.0089(16) 0.0047(17)
C15A 0.017(2) 0.020(2) 0.015(2) -0.0037(17) -0.0084(16) 0.0062(16)
C16A 0.0140(19) 0.023(2) 0.017(2) -0.0061(18) -0.0083(16) 0.0027(16)
C17A 0.0140(19) 0.023(2) 0.019(2) -0.0049(18) -0.0054(17) -0.0010(16)
C18A 0.017(2) 0.025(2) 0.025(2) -0.0111(19) -0.0046(18) -0.0021(17)
C19A 0.0125(19) 0.020(2) 0.020(2) -0.0080(18) -0.0027(16) 0.0011(16)
C20A 0.025(2) 0.019(2) 0.019(2) -0.0112(18) -0.0077(18) 0.0010(17)
C21A 0.025(2) 0.021(2) 0.023(2) -0.0029(19) -0.0048(19) 0.0000(18)
C22A 0.031(2) 0.022(2) 0.021(2) 0.0003(19) -0.0043(19) -0.0038(19)
C23A 0.032(2) 0.019(2) 0.019(2) 0.0022(18) -0.0081(19) -0.0019(18)
C24A 0.027(2) 0.019(2) 0.019(2) 0.0014(18) -0.0085(18) 0.0011(18)
C25A 0.017(2) 0.025(2) 0.026(2) -0.0066(19) -0.0117(18) 0.0087(17)
C26A 0.022(2) 0.043(3) 0.029(3) -0.009(2) -0.009(2) 0.011(2)
C27A 0.012(2) 0.046(3) 0.035(3) -0.011(2) -0.0075(19) 0.003(2)
C28A 0.014(2) 0.039(3) 0.030(3) -0.003(2) -0.0079(19) 0.0005(19)
C29A 0.020(2) 0.019(2) 0.023(2) 0.0009(18) -0.0060(18) -0.0021(17)
C30A 0.037(3) 0.017(2) 0.064(4) -0.004(2) -0.022(3) 0.002(2)
C31A 0.044(3) 0.035(3) 0.063(4) -0.016(3) -0.023(3) 0.014(2)
C32A 0.025(2) 0.017(2) 0.035(3) -0.004(2) -0.014(2) 0.0064(18)
C33A 0.022(2) 0.030(2) 0.031(3) -0.008(2) -0.017(2) 0.0028(19)
C34A 0.030(3) 0.062(4) 0.098(5) -0.055(4) -0.045(3) 0.020(3)
C35A 0.093(5) 0.034(3) 0.098(5) -0.016(3) -0.076(5) 0.001(3)
C36A 0.023(2) 0.029(2) 0.030(3) -0.015(2) -0.0081(19) -0.0029(19)
C37A 0.0156(19) 0.021(2) 0.017(2) -0.0022(17) -0.0084(16) 0.0044(16)
C38A 0.023(2) 0.020(2) 0.024(2) -0.0066(19) -0.0115(18) 0.0033(17)
C39A 0.033(3) 0.019(2) 0.034(3) -0.009(2) -0.012(2) 0.0098(19)
C40A 0.034(3) 0.028(2) 0.029(3) -0.003(2) -0.017(2) 0.013(2)
C41A 0.029(2) 0.036(3) 0.023(2) -0.008(2) -0.017(2) 0.009(2)
C42A 0.023(2) 0.022(2) 0.021(2) -0.0081(19) -0.0083(18) 0.0043(17)
C43A 0.019(2) 0.016(2) 0.019(2) 0.0015(17) -0.0059(17) 0.0033(16)
C44A 0.019(2) 0.027(2) 0.026(2) -0.004(2) -0.0060(19) -0.0014(18)
C45A 0.023(2) 0.026(2) 0.040(3) -0.011(2) -0.011(2) 0.0006(19)
C46A 0.024(2) 0.025(2) 0.041(3) -0.004(2) -0.001(2) -0.0047(19)
C47A 0.025(2) 0.025(2) 0.026(3) 0.001(2) 0.004(2) -0.0013(19)
C48A 0.023(2) 0.025(2) 0.023(2) -0.0032(19) -0.0064(18) 0.0008(18)
C49A 0.017(2) 0.018(2) 0.026(2) -0.0046(18) -0.0111(18) 0.0023(17)
C50A 0.019(2) 0.028(2) 0.030(3) -0.006(2) -0.0104(19) 0.0037(18)
C51A 0.036(3) 0.026(2) 0.042(3) -0.002(2) -0.029(2) 0.003(2)
C52A 0.028(3) 0.026(3) 0.065(4) -0.014(3) -0.030(3) 0.010(2)
C53A 0.019(2) 0.034(3) 0.054(3) -0.027(3) -0.012(2) 0.009(2)
C54A 0.022(2) 0.028(2) 0.034(3) -0.014(2) -0.012(2) 0.0042(19)
C55A 0.036(3) 0.025(2) 0.024(2) -0.008(2) -0.017(2) -0.0022(19)
C56A 0.041(3) 0.039(3) 0.024(3) -0.011(2) -0.010(2) -0.009(2)
C57A 0.057(4) 0.056(4) 0.030(3) -0.019(3) -0.008(3) -0.024(3)
C58A 0.097(5) 0.038(3) 0.029(3) 0.005(3) -0.029(3) -0.020(3)
C59A 0.086(5) 0.031(3) 0.041(3) -0.010(3) -0.039(3) 0.003(3)
C60A 0.050(3) 0.029(3) 0.035(3) -0.011(2) -0.026(2) 0.003(2)
Ni1B 0.0134(2) 0.0124(2) 0.0157(3) -0.0018(2) -0.0069(2) 0.00086(19)
O1B 0.0202(14) 0.0149(14) 0.0217(16) -0.0019(12) -0.0081(12) 0.0022(12)
O2B 0.0274(16) 0.0230(16) 0.0216(16) -0.0067(13) -0.0075(13) 0.0101(13)
N21B 0.0142(16) 0.0134(16) 0.0167(17) -0.0021(14) -0.0058(14) 0.0013(13)
N22B 0.0142(16) 0.0144(16) 0.0175(18) -0.0030(14) -0.0063(14) 0.0012(13)
N23B 0.0177(17) 0.0112(16) 0.0202(18) -0.0046(14) -0.0095(14) 0.0034(13)
N24B 0.0173(17) 0.0148(17) 0.0155(17) -0.0030(14) -0.0082(14) 0.0025(13)
C1B 0.0159(19) 0.017(2) 0.015(2) -0.0013(17) -0.0044(16) -0.0012(16)
C2B 0.0155(19) 0.020(2) 0.017(2) -0.0044(18) -0.0062(16) 0.0011(16)
C3B 0.0135(19) 0.022(2) 0.016(2) -0.0040(18) -0.0053(16) 0.0008(16)
C4B 0.0122(18) 0.019(2) 0.012(2) -0.0028(17) -0.0054(15) 0.0008(16)
C5B 0.020(2) 0.017(2) 0.014(2) -0.0052(17) -0.0070(16) 0.0049(16)
C6B 0.020(2) 0.018(2) 0.013(2) -0.0052(17) -0.0062(16) 0.0071(16)
C7B 0.024(2) 0.016(2) 0.015(2) -0.0033(17) -0.0042(17) 0.0023(17)
C8B 0.028(2) 0.016(2) 0.021(2) -0.0041(18) -0.0102(18) 0.0024(17)
C9B 0.023(2) 0.0110(19) 0.017(2) -0.0006(17) -0.0072(17) -0.0013(16)
C10B 0.019(2) 0.019(2) 0.020(2) -0.0071(18) -0.0054(17) 0.0011(17)
C11B 0.017(2) 0.019(2) 0.023(2) -0.0059(18) -0.0089(17) 0.0009(16)
C12B 0.018(2) 0.021(2) 0.025(2) -0.0074(19) -0.0095(18) 0.0016(17)
C13B 0.015(2) 0.023(2) 0.021(2) -0.0057(19) -0.0102(17) 0.0034(17)
C14B 0.019(2) 0.015(2) 0.021(2) -0.0035(17) -0.0123(17) 0.0015(16)
C15B 0.020(2) 0.018(2) 0.018(2) -0.0084(18) -0.0110(17) 0.0041(16)
C16B 0.019(2) 0.016(2) 0.015(2) -0.0041(17) -0.0078(16) 0.0023(16)
C17B 0.020(2) 0.021(2) 0.017(2) -0.0073(18) -0.0077(17) 0.0033(17)
C18B 0.020(2) 0.015(2) 0.016(2) -0.0049(17) -0.0063(17) 0.0016(16)
C19B 0.017(2) 0.018(2) 0.018(2) -0.0065(17) -0.0074(17) 0.0029(16)
C20B 0.020(2) 0.022(2) 0.014(2) -0.0069(18) -0.0043(17) 0.0051(17)
C21B 0.026(2) 0.022(2) 0.030(3) -0.009(2) -0.012(2) -0.0011(18)
C22B 0.022(2) 0.029(2) 0.033(3) -0.009(2) -0.014(2) -0.0031(19)
C23B 0.017(2) 0.033(3) 0.026(2) -0.008(2) -0.0106(18) -0.0031(18)
C24B 0.016(2) 0.024(2) 0.026(2) -0.0036(19) -0.0111(18) -0.0016(17)
C25B 0.027(2) 0.016(2) 0.028(2) -0.0023(19) -0.0082(19) 0.0076(18)
C26B 0.041(3) 0.018(2) 0.047(3) -0.012(2) -0.019(2) 0.011(2)
C27B 0.042(3) 0.017(2) 0.039(3) -0.004(2) -0.019(2) -0.002(2)
C28B 0.035(3) 0.015(2) 0.043(3) -0.005(2) -0.020(2) -0.0005(19)
C29B 0.017(2) 0.026(2) 0.041(3) 0.001(2) -0.003(2) 0.0027(18)
C32B 0.019(2) 0.026(2) 0.029(3) -0.004(2) -0.0064(19) 0.0072(18)
C33B 0.027(2) 0.026(2) 0.016(2) 0.0008(19) -0.0079(18) 0.0015(19)
C34B 0.027(3) 0.051(3) 0.035(3) 0.021(3) -0.002(2) 0.007(2)
C35B 0.041(4) 0.149(8) 0.033(4) 0.047(4) 0.012(3) 0.032(4)
C36B 0.022(2) 0.023(2) 0.019(2) -0.0026(19) -0.0027(18) 0.0023(18)
C37B 0.018(2) 0.017(2) 0.018(2) -0.0059(17) -0.0081(17) 0.0058(16)
C38B 0.021(2) 0.024(2) 0.023(2) -0.0070(19) -0.0073(18) 0.0047(18)
C39B 0.033(2) 0.026(2) 0.017(2) -0.0043(19) -0.0138(19) 0.0114(19)
C40B 0.029(2) 0.033(3) 0.030(3) -0.011(2) -0.018(2) 0.015(2)
C41B 0.023(2) 0.033(3) 0.027(3) -0.009(2) -0.0086(19) 0.014(2)
C42B 0.023(2) 0.022(2) 0.017(2) -0.0031(18) -0.0066(17) 0.0060(17)
C43B 0.017(2) 0.014(2) 0.034(3) -0.0046(19) -0.0064(18) -0.0002(16)
C44B 0.024(2) 0.021(2) 0.040(3) -0.002(2) -0.016(2) 0.0005(18)
C45B 0.023(2) 0.023(3) 0.077(4) -0.018(3) -0.019(3) 0.003(2)
C46B 0.026(3) 0.016(2) 0.071(4) -0.014(3) 0.007(3) -0.004(2)
C47B 0.043(3) 0.024(3) 0.044(3) -0.007(2) 0.011(3) -0.005(2)
C48B 0.035(3) 0.023(2) 0.029(3) -0.008(2) 0.000(2) -0.001(2)
C49B 0.017(2) 0.019(2) 0.016(2) -0.0007(17) -0.0045(17) 0.0032(16)
C50B 0.037(3) 0.027(2) 0.028(3) -0.013(2) -0.021(2) 0.012(2)
C51B 0.044(3) 0.026(2) 0.030(3) -0.010(2) -0.017(2) 0.019(2)
C52B 0.035(3) 0.032(3) 0.030(3) 0.000(2) -0.016(2) 0.016(2)
C53B 0.037(3) 0.037(3) 0.035(3) -0.003(2) -0.025(2) 0.005(2)
C54B 0.031(2) 0.024(2) 0.031(3) -0.004(2) -0.020(2) 0.0005(19)
C55B 0.016(2) 0.030(2) 0.013(2) 0.0018(18) -0.0015(16) 0.0032(18)
C56B 0.019(2) 0.034(3) 0.019(2) -0.004(2) -0.0046(18) -0.0018(19)
C57B 0.030(3) 0.051(3) 0.026(3) -0.008(2) -0.006(2) -0.009(2)
C58B 0.029(3) 0.071(4) 0.033(3) -0.004(3) -0.016(2) -0.007(3)
C59B 0.024(3) 0.066(4) 0.036(3) 0.001(3) -0.013(2) 0.012(3)
C60B 0.023(2) 0.045(3) 0.025(3) 0.000(2) -0.008(2) 0.013(2)
Cl1 0.0634(10) 0.0422(8) 0.0652(10) -0.0030(7) -0.0346(8) 0.0014(7)
Cl2 0.0994(13) 0.0514(9) 0.0460(9) -0.0270(8) -0.0148(9) 0.0146(9)
Cl3 0.0409(8) 0.0325(7) 0.0805(11) -0.0095(7) 0.0012(7) 0.0030(6)
Cl4 0.0578(8) 0.0361(7) 0.0387(7) -0.0223(6) -0.0171(6) 0.0129(6)
Cl5 0.0491(8) 0.0501(8) 0.0608(9) -0.0286(8) -0.0167(7) -0.0044(6)
Cl6 0.0541(8) 0.0429(8) 0.0511(9) -0.0069(7) -0.0184(7) 0.0180(7)
Cl7 0.0566(9) 0.0563(9) 0.0479(9) -0.0077(7) -0.0061(7) -0.0091(7)
Cl8 0.0600(11) 0.0859(14) 0.1120(18) 0.0420(13) 0.0048(11) 0.0304(10)
Cl9 0.112(2) 0.299(4) 0.116(2) -0.148(3) -0.0295(16) -0.015(2)
O1S 0.049(2) 0.055(2) 0.039(2) -0.0166(19) -0.0121(18) -0.0083(18)
C1S 0.043(3) 0.049(3) 0.037(3) -0.024(3) -0.013(2) 0.008(3)
C2S 0.043(3) 0.023(2) 0.032(3) -0.007(2) -0.007(2) 0.001(2)
C3S 0.043(3) 0.034(3) 0.036(3) -0.014(2) -0.004(2) 0.008(2)
C4S 0.036(3) 0.058(4) 0.038(3) -0.007(3) -0.014(2) 0.008(3)

loop_
_geom_bond_atom_site_label_1
_geom_bond_atom_site_label_2
_geom_bond_distance
_geom_bond_site_symmetry_2
_geom_bond_publ_flag
Ni1A N21A 1.845(3) . ?
Ni1A N24A 1.850(3) . ?
Ni1A N22A 1.862(3) . ?
Ni1A N23A 1.865(3) . ?
O1A C1A 1.228(5) . ?
O2A C20A 1.241(5) . ?
N21A C4A 1.363(5) . ?
N21A C1A 1.403(5) . ?
N22A C6A 1.368(5) . ?
N22A C9A 1.384(5) . ?
N23A C11A 1.356(5) . ?
N23A C14A 1.402(5) . ?
N24A C19A 1.354(5) . ?
N24A C16A 1.373(5) . ?
C1A C2A 1.479(6) . ?
C2A C3A 1.337(6) . ?
C2A C21A 1.499(6) . ?
C3A C4A 1.498(5) . ?
C3A C24A 1.502(5) . ?
C4A C5A 1.381(5) . ?
C5A C6A 1.426(6) . ?
C5A C37A 1.500(5) . ?
C6A C7A 1.463(5) . ?
C7A C8A 1.357(6) . ?
C7A C25A 1.512(5) . ?
C8A C9A 1.461(5) . ?
C8A C28A 1.505(6) . ?
C9A C10A 1.390(6) . ?
C10A C11A 1.436(5) . ?
C10A C43A 1.498(6) . ?
C11A C12A 1.461(5) . ?
C12A C13A 1.370(6) . ?
C12A C29A 1.507(6) . ?
C13A C14A 1.445(6) . ?
C13A C32A 1.517(5) . ?
C14A C15A 1.409(6) . ?
C15A C16A 1.398(6) . ?
C15A C49A 1.500(5) . ?
C16A C17A 1.447(5) . ?
C17A C18A 1.377(6) . ?
C17A C33A 1.499(6) . ?
C18A C19A 1.424(6) . ?
C18A C36A 1.511(6) . ?
C19A C20A 1.472(6) . ?
C20A C55A 1.492(6) . ?
C21A C22A 1.530(6) . ?
C21A H21A 0.9900 . ?
C21A H21B 0.9900 . ?
C22A C23A 1.519(6) . ?
C22A H22A 0.9900 . ?
C22A H22B 0.9900 . ?
C23A C24A 1.530(6) . ?
C23A H23A 0.9900 . ?
C23A H23B 0.9900 . ?
C24A H24A 0.9900 . ?
C24A H24B 0.9900 . ?
C25A C26A 1.520(6) . ?
C25A H25A 0.9900 . ?
C25A H25B 0.9900 . ?
C26A C27A 1.506(7) . ?
C26A H26A 0.9900 . ?
C26A H26B 0.9900 . ?
C27A C28A 1.533(6) . ?
C27A H27A 0.9900 . ?
C27A H27B 0.9900 . ?
C28A H28A 0.9900 . ?
C28A H28B 0.9900 . ?
C29A C30A 1.522(6) . ?
C29A H29A 0.9900 . ?
C29A H29B 0.9900 . ?
C30A C31A 1.483(7) . ?
C30A H30A 0.9900 . ?
C30A H30B 0.9900 . ?
C31A C32A 1.522(7) . ?
C31A H31A 0.9900 . ?
C31A H31B 0.9900 . ?
C32A H32A 0.9900 . ?
C32A H32B 0.9900 . ?
C33A C34A 1.522(6) . ?
C33A H33A 0.9900 . ?
C33A H33B 0.9900 . ?
C34A C35A 1.462(8) . ?
C34A H34A 0.9900 . ?
C34A H34B 0.9900 . ?
C35A C36A 1.490(7) . ?
C35A H35A 0.9900 . ?
C35A H35B 0.9900 . ?
C36A H36A 0.9900 . ?
C36A H36B 0.9900 . ?
C37A C38A 1.388(6) . ?
C37A C42A 1.391(6) . ?
C38A C39A 1.397(6) . ?
C38A H38A 0.9500 . ?
C39A C40A 1.388(6) . ?
C39A H39A 0.9500 . ?
C40A C41A 1.389(6) . ?
C40A H40A 0.9500 . ?
C41A C42A 1.394(6) . ?
C41A H41A 0.9500 . ?
C42A H42A 0.9500 . ?
C43A C48A 1.388(6) . ?
C43A C44A 1.395(6) . ?
C44A C45A 1.388(6) . ?
C44A H44A 0.9500 . ?
C45A C46A 1.378(7) . ?
C45A H45A 0.9500 . ?
C46A C47A 1.386(7) . ?
C46A H46A 0.9500 . ?
C47A C48A 1.390(6) . ?
C47A H47A 0.9500 . ?
C48A H48A 0.9500 . ?
C49A C50A 1.384(6) . ?
C49A C54A 1.392(6) . ?
C50A C51A 1.389(6) . ?
C50A H50A 0.9500 . ?
C51A C52A 1.382(7) . ?
C51A H51A 0.9500 . ?
C52A C53A 1.381(7) . ?
C52A H52A 0.9500 . ?
C53A C54A 1.396(6) . ?
C53A H53A 0.9500 . ?
C54A H54A 0.9500 . ?
C55A C56A 1.384(7) . ?
C55A C60A 1.414(6) . ?
C56A C57A 1.402(7) . ?
C56A H56A 0.9500 . ?
C57A C58A 1.378(9) . ?
C57A H57A 0.9500 . ?
C58A C59A 1.381(9) . ?
C58A H58A 0.9500 . ?
C59A C60A 1.380(7) . ?
C59A H59A 0.9500 . ?
C60A H60A 0.9500 . ?
Ni1B N21B 1.853(3) . ?
Ni1B N24B 1.861(3) . ?
Ni1B N23B 1.863(3) . ?
Ni1B N22B 1.868(3) . ?
O1B C1B 1.226(5) . ?
O2B C20B 1.231(5) . ?
N21B C4B 1.372(5) . ?
N21B C1B 1.396(5) . ?
N22B C6B 1.360(5) . ?
N22B C9B 1.387(5) . ?
N23B C11B 1.366(5) . ?
N23B C14B 1.393(5) . ?
N24B C19B 1.342(5) . ?
N24B C16B 1.386(5) . ?
C1B C2B 1.479(5) . ?
C2B C3B 1.342(6) . ?
C2B C21B 1.502(6) . ?
C3B C4B 1.484(5) . ?
C3B C24B 1.505(5) . ?
C4B C5B 1.387(5) . ?
C5B C6B 1.431(6) . ?
C5B C37B 1.498(5) . ?
C6B C7B 1.463(5) . ?
C7B C8B 1.353(6) . ?
C7B C25B 1.501(5) . ?
C8B C9B 1.464(5) . ?
C8B C28B 1.506(6) . ?
C9B C10B 1.380(6) . ?
C10B C11B 1.427(6) . ?
C10B C43B 1.492(6) . ?
C11B C12B 1.443(5) . ?
C12B C13B 1.362(6) . ?
C12B C29B 1.506(6) . ?
C13B C14B 1.445(5) . ?
C13B C32B 1.516(5) . ?
C14B C15B 1.398(6) . ?
C15B C16B 1.408(5) . ?
C15B C49B 1.498(5) . ?
C16B C17B 1.445(6) . ?
C17B C18B 1.381(5) . ?
C17B C33B 1.513(6) . ?
C18B C19B 1.425(6) . ?
C18B C36B 1.508(6) . ?
C19B C20B 1.485(5) . ?
C20B C55B 1.489(6) . ?
C21B C22B 1.530(6) . ?
C21B H21C 0.9900 . ?
C21B H21D 0.9900 . ?
C22B C23B 1.524(6) . ?
C22B H22C 0.9900 . ?
C22B H22D 0.9900 . ?
C23B C24B 1.542(6) . ?
C23B H23C 0.9900 . ?
C23B H23D 0.9900 . ?
C24B H24C 0.9900 . ?
C24B H24D 0.9900 . ?
C25B C26B 1.530(6) . ?
C25B H25C 0.9900 . ?
C25B H25D 0.9900 . ?
C26B C27B 1.510(7) . ?
C26B H26C 0.9900 . ?
C26B H26D 0.9900 . ?
C27B C28B 1.520(6) . ?
C27B H27C 0.9900 . ?
C27B H27D 0.9900 . ?
C28B H28C 0.9900 . ?
C28B H28D 0.9900 . ?
C29B C30B 1.546(8) . ?
C29B H29C 0.9900 . ?
C29B H29D 0.9900 . ?
C30B C31B 1.517(12) . ?
C30B H30C 0.9900 . ?
C30B H30D 0.9900 . ?
C31B C32B 1.534(9) . ?
C31B H31C 0.9900 . ?
C31B H31D 0.9900 . ?
C32B H32C 0.9900 . ?
C32B H32D 0.9900 . ?
C30' C31' 1.53(2) . ?
C33B C34B 1.506(6) . ?
C33B H33C 0.9900 . ?
C33B H33D 0.9900 . ?
C34B C35B 1.394(8) . ?
C34B H34C 0.9900 . ?
C34B H34D 0.9900 . ?
C35B C36B 1.489(7) . ?
C35B H35C 0.9900 . ?
C35B H35D 0.9900 . ?
C36B H36C 0.9900 . ?
C36B H36D 0.9900 . ?
C37B C42B 1.395(5) . ?
C37B C38B 1.399(6) . ?
C38B C39B 1.385(6) . ?
C38B H38B 0.9500 . ?
C39B C40B 1.388(6) . ?
C39B H39B 0.9500 . ?
C40B C41B 1.386(6) . ?
C40B H40B 0.9500 . ?
C41B C42B 1.383(6) . ?
C41B H41B 0.9500 . ?
C42B H42B 0.9500 . ?
C43B C48B 1.389(6) . ?
C43B C44B 1.391(6) . ?
C44B C45B 1.396(6) . ?
C44B H44B 0.9500 . ?
C45B C46B 1.375(8) . ?
C45B H45B 0.9500 . ?
C46B C47B 1.386(8) . ?
C46B H46B 0.9500 . ?
C47B C48B 1.382(7) . ?
C47B H47B 0.9500 . ?
C48B H48B 0.9500 . ?
C49B C50B 1.387(6) . ?
C49B C54B 1.388(6) . ?
C50B C51B 1.393(6) . ?
C50B H50B 0.9500 . ?
C51B C52B 1.371(7) . ?
C51B H51B 0.9500 . ?
C52B C53B 1.378(7) . ?
C52B H52B 0.9500 . ?
C53B C54B 1.381(6) . ?
C53B H53B 0.9500 . ?
C54B H54B 0.9500 . ?
C55B C60B 1.397(6) . ?
C55B C56B 1.398(6) . ?
C56B C57B 1.375(6) . ?
C56B H56B 0.9500 . ?
C57B C58B 1.390(7) . ?
C57B H57B 0.9500 . ?
C58B C59B 1.387(8) . ?
C58B H58B 0.9500 . ?
C59B C60B 1.385(7) . ?
C59B H59B 0.9500 . ?
C60B H60B 0.9500 . ?
Cl1 C2S 1.758(5) . ?
Cl2 C2S 1.747(5) . ?
Cl3 C2S 1.755(5) . ?
Cl4 C3S 1.752(5) . ?
Cl5 C3S 1.760(5) . ?
Cl6 C3S 1.758(5) . ?
Cl7 C4S 1.766(6) . ?
Cl8 C4S 1.757(6) . ?
Cl9 C4S 1.724(6) . ?
O1S C1S 1.426(6) . ?
O1S H1S 0.8400 . ?
C1S H1S1 0.9800 . ?
C1S H1S2 0.9800 . ?
C1S H1S3 0.9800 . ?
C2S H2S 1.0000 . ?
C3S H3S 1.0000 . ?
C4S H4S 1.0000 . ?
